data_1568473
loop_
_publ_author_name
'Tang, Jian'
'Xu, Zijian'
'Liu, Zelong'
'Fu, Yuan'
'Hua, Jing'

_publ_section_title
;
 Pyridine-amido aluminum catalyst precursors for 1,3-butadiene
 transition-metal-free stereospecific polymerization
;
_journal_issue 8
_journal_name_full 'Polymer Chemistry'
_journal_page_first 980
_journal_page_last 989
_journal_paper_doi 10.1039/D2PY01093C
_journal_volume 14
_journal_year 2023
_chemical_formula_moiety 'C18 H19 Al F6 N2'
_chemical_formula_sum 'C18 H19 Al F6 N2'
_chemical_formula_weight 404.33
_chemical_properties_physical Air-sensitive,Moisture-sensitive
_space_group_crystal_system triclinic
_space_group_IT_number 2
_space_group_name_Hall '-P 1'
_space_group_name_H-M_alt 'P -1'
_atom_sites_solution_hydrogens geom
_atom_sites_solution_primary dual
_audit_creation_date 2022-03-31
_audit_creation_method
;
Olex2 1.5
(compiled 2021.12.09 svn.r5202d8cf for OlexSys, GUI svn.r6439)
;
_audit_update_record
;
2022-05-26 deposited with the CCDC.	2023-01-19 downloaded from the CCDC.
;
_cell_angle_alpha 87.3090(10)
_cell_angle_beta 77.9280(10)
_cell_angle_gamma 89.4530(10)
_cell_formula_units_Z 2
_cell_length_a 8.5573(6)
_cell_length_b 8.8128(6)
_cell_length_c 13.3517(9)
_cell_measurement_reflns_used 4201
_cell_measurement_temperature 298.15
_cell_measurement_theta_max 25.796
_cell_measurement_theta_min 2.313
_cell_volume 983.55(12)
_computing_cell_refinement 'SAINT v8.37A (Bruker, 2015)'
_computing_data_collection 'Bruker SMART APEX II diffractrometer'
_computing_data_reduction 'SAINT v8.37A (Bruker, 2015)'
_computing_molecular_graphics 'Olex2 1.5 (Dolomanov et al., 2009)'
_computing_publication_material 'Olex2 1.5 (Dolomanov et al., 2009)'
_computing_structure_refinement 'SHELXL 2018/3 (Sheldrick, 2015)'
_computing_structure_solution 'SHELXT 2018/2 (Sheldrick, 2018)'
_diffrn_ambient_temperature 298.15
_diffrn_detector 'CCD area detector'
_diffrn_measured_fraction_theta_full 0.999
_diffrn_measured_fraction_theta_max 0.920
_diffrn_measurement_device 'three-circle diffractometer'
_diffrn_measurement_device_type 'Bruker APEX-II CCD'
_diffrn_measurement_method '\f and \w scans'
_diffrn_radiation_monochromator graphite
_diffrn_radiation_probe x-ray
_diffrn_radiation_type MoK\a
_diffrn_radiation_wavelength 0.71073
_diffrn_reflns_av_R_equivalents 0.0266
_diffrn_reflns_av_unetI/netI 0.0348
_diffrn_reflns_Laue_measured_fraction_full 0.999
_diffrn_reflns_Laue_measured_fraction_max 0.920
_diffrn_reflns_limit_h_max 11
_diffrn_reflns_limit_h_min -11
_diffrn_reflns_limit_k_max 11
_diffrn_reflns_limit_k_min -11
_diffrn_reflns_limit_l_max 17
_diffrn_reflns_limit_l_min -17
_diffrn_reflns_number 11894
_diffrn_reflns_point_group_measured_fraction_full 0.999
_diffrn_reflns_point_group_measured_fraction_max 0.920
_diffrn_reflns_theta_full 25.242
_diffrn_reflns_theta_max 28.725
_diffrn_reflns_theta_min 1.561
_diffrn_source 'sealed X-ray tube'
_diffrn_source_current 30.0
_diffrn_source_power 1.5
_diffrn_source_target Mo
_diffrn_source_voltage 50.0
_diffrn_standards_number 0
_exptl_absorpt_coefficient_mu 0.162
_exptl_absorpt_correction_T_max 0.7458
_exptl_absorpt_correction_T_min 0.5370
_exptl_absorpt_correction_type multi-scan
_exptl_absorpt_process_details
;
SADABS-2016/2 (Bruker,2016/2) was used for absorption correction.
wR2(int) was 0.0710 before and 0.0429 after correction.
The Ratio of minimum to maximum transmission is 0.7200.
The \l/2 correction factor is Not present.
;
_exptl_crystal_colour 'clear light colourless'
_exptl_crystal_colour_lustre clear
_exptl_crystal_colour_modifier light
_exptl_crystal_colour_primary colourless
_exptl_crystal_density_diffrn 1.365
_exptl_crystal_description block
_exptl_crystal_F_000 416
_exptl_crystal_recrystallization_method 'Re-crystallisation from solvent: n-pentane'
_exptl_crystal_size_max 0.13
_exptl_crystal_size_mid 0.12
_exptl_crystal_size_min 0.11
_refine_diff_density_max 0.197
_refine_diff_density_min -0.211
_refine_diff_density_rms 0.043
_refine_ls_extinction_method none
_refine_ls_goodness_of_fit_ref 1.034
_refine_ls_hydrogen_treatment constr
_refine_ls_matrix_type full
_refine_ls_number_parameters 304
_refine_ls_number_reflns 4690
_refine_ls_number_restraints 186
_refine_ls_restrained_S_all 1.119
_refine_ls_R_factor_all 0.0801
_refine_ls_R_factor_gt 0.0503
_refine_ls_shift/su_max 0.001
_refine_ls_shift/su_mean 0.000
_refine_ls_structure_factor_coef Fsqd
_refine_ls_weighting_details 'w=1/[\s^2^(Fo^2^)+(0.0677P)^2^+0.1359P] where P=(Fo^2^+2Fc^2^)/3'
_refine_ls_weighting_scheme calc
_refine_ls_wR_factor_gt 0.1280
_refine_ls_wR_factor_ref 0.1431
_reflns_Friedel_coverage 0.000
_reflns_number_gt 3166
_reflns_number_total 4690
_reflns_threshold_expression 'I > 2\s(I)'
_cod_data_source_file d2py01093c2.cif
_cod_data_source_block 211209e
_cod_depositor_comments 'Adding full bibliography for 1568468--1568473.cif.'
_cod_database_code 1568473
_shelx_shelxl_version_number 2018/3
_shelx_space_group_comment
;
The symmetry employed for this shelxl refinement is uniquely defined
by the following loop, which should always be used as a source of
symmetry information in preference to the above space-group names.
They are only intended as comments.
;
_shelx_estimated_absorpt_t_max 0.982
_shelx_estimated_absorpt_t_min 0.979
_exptl_crystal_mounting_method 'The title complex was mounted in a sealed capillary.'
_olex2_refinement_description
;
1. Restrained distances
 F2-C15 \\sim F1A-C15 \\sim F1-C15 \\sim F3A-C15 \\sim F3-C15 \\sim F2A-C15
 with sigma of 0.02
 F5A-C16 \\sim F5-C16 \\sim F6A-C16 \\sim F6-C16 \\sim F4A-C16 \\sim F4-C16
 with sigma of 0.02
 F5A-F4A \\sim F6A-F5A \\sim F6A-F4A
 with sigma of 0.02
 F6-F4 \\sim F5-F4 \\sim F6-F5
 with sigma of 0.02
 F3-F2 \\sim F2-F1 \\sim F3-F1
 with sigma of 0.02
 F3A-F2A \\sim F2A-F1A \\sim F3A-F1A
 with sigma of 0.02
2. Uiso/Uaniso restraints and constraints
F5 \\sim F6 \\sim F6A \\sim F4 \\sim F5A \\sim F4A: within 2A with sigma of
0.01 and sigma for terminal atoms of 0.02 within 2A
F1 \\sim F2 \\sim F3 \\sim F3A \\sim F2A \\sim F1A: within 2A with sigma of
0.01 and sigma for terminal atoms of 0.02 within 2A
3. Rigid body (RIGU) restrains
 F2, C15, F1, F3
 with sigma for 1-2 distances of 0.01 and sigma for 1-3 distances of 0.02
 C16, F5, F4, F6
 with sigma for 1-2 distances of 0.01 and sigma for 1-3 distances of 0.02
 F3A, C15, F2A, F1A
 with sigma for 1-2 distances of 0.01 and sigma for 1-3 distances of 0.02
 C16, F5A, F4A, F6A
 with sigma for 1-2 distances of 0.01 and sigma for 1-3 distances of 0.02
4. Others
 Sof(F3A)=Sof(F1A)=Sof(F2A)=1-FVAR(1)
 Sof(F1)=Sof(F2)=Sof(F3)=FVAR(1)
 Sof(F5A)=Sof(F6A)=Sof(F4A)=1-FVAR(2)
 Sof(F4)=Sof(F5)=Sof(F6)=FVAR(2)
5.a Aromatic/amide H refined with riding coordinates:
 C1(H1), C2(H2), C3(H3), C4(H4), C10(H10), C12(H12), C14(H14)
5.b Idealised Me refined as rotating group:
 C7(H7A,H7B,H7C), C8(H8A,H8B,H8C), C17(H17A,H17B,H17C), C18(H18A,H18B,H18C)
;
_olex2_submission_special_instructions 'No special instructions were received'

loop_
_space_group_symop_operation_xyz
'x, y, z'
'-x, -y, -z'

loop_
_atom_site_label
_atom_site_type_symbol
_atom_site_fract_x
_atom_site_fract_y
_atom_site_fract_z
_atom_site_U_iso_or_equiv
_atom_site_adp_type
_atom_site_occupancy
_atom_site_site_symmetry_order
_atom_site_calc_flag
_atom_site_refinement_flags_posn
_atom_site_refinement_flags_adp
_atom_site_refinement_flags_occupancy
_atom_site_disorder_assembly
_atom_site_disorder_group
Al1 Al 0.34317(6) 0.71298(6) 0.87701(4) 0.05095(18) Uani 1 1 d . . . . .
F1 F 0.2367(14) 0.4061(10) 0.4223(6) 0.125(3) Uani 0.603(19) 1 d D U P A 1
F2 F 0.0856(9) 0.2643(14) 0.5296(8) 0.129(3) Uani 0.603(19) 1 d D U P A 1
F3 F 0.3018(13) 0.1791(10) 0.4522(9) 0.134(2) Uani 0.603(19) 1 d D U P A 1
F4 F 0.6888(9) 0.1248(9) 0.6647(4) 0.146(2) Uani 0.642(9) 1 d D U P B 1
F5 F 0.7499(5) 0.3205(5) 0.7321(6) 0.1171(16) Uani 0.642(9) 1 d D U P B 1
F6 F 0.5796(9) 0.1751(8) 0.8178(4) 0.129(2) Uani 0.642(9) 1 d D U P B 1
N1 N 0.22744(17) 0.90398(16) 0.87153(12) 0.0529(4) Uani 1 1 d . . . . .
N2 N 0.27857(17) 0.67539(17) 0.75517(11) 0.0529(4) Uani 1 1 d . . . . .
C1 C 0.2233(2) 1.0187(2) 0.93608(17) 0.0667(5) Uani 1 1 d . . . . .
H1 H 0.273113 1.005507 0.991489 0.080 Uiso 1 1 calc R U . . .
C2 C 0.1484(3) 1.1530(2) 0.9222(2) 0.0788(7) Uani 1 1 d . . . . .
H2 H 0.147685 1.230974 0.966897 0.095 Uiso 1 1 calc R U . . .
C3 C 0.0741(3) 1.1701(3) 0.8409(2) 0.0874(7) Uani 1 1 d . . . . .
H3 H 0.022016 1.260577 0.829987 0.105 Uiso 1 1 calc R U . . .
C4 C 0.0764(3) 1.0548(3) 0.77595(19) 0.0797(7) Uani 1 1 d . . . . .
H4 H 0.025025 1.066107 0.721175 0.096 Uiso 1 1 calc R U . . .
C5 C 0.1562(2) 0.9198(2) 0.79199(14) 0.0550(4) Uani 1 1 d . . . . .
C6 C 0.1645(2) 0.7850(2) 0.72323(14) 0.0551(4) Uani 1 1 d . . . . .
C7 C 0.2235(3) 0.8456(3) 0.61213(16) 0.0757(6) Uani 1 1 d . . . . .
H7A H 0.322021 0.899642 0.606620 0.114 Uiso 1 1 calc R U . . .
H7B H 0.144812 0.912941 0.592901 0.114 Uiso 1 1 calc R U . . .
H7C H 0.240495 0.762138 0.567415 0.114 Uiso 1 1 calc R U . . .
C8 C -0.0064(2) 0.7209(3) 0.74303(18) 0.0767(6) Uani 1 1 d . . . . .
H8A H -0.008207 0.633886 0.702652 0.115 Uiso 1 1 calc R U . . .
H8B H -0.077280 0.797247 0.724407 0.115 Uiso 1 1 calc R U . . .
H8C H -0.040427 0.691620 0.814400 0.115 Uiso 1 1 calc R U . . .
C9 C 0.3199(2) 0.5442(2) 0.70429(13) 0.0525(4) Uani 1 1 d . . . . .
C10 C 0.2550(2) 0.4888(2) 0.62425(14) 0.0610(5) Uani 1 1 d . . . . .
H10 H 0.174014 0.543331 0.602057 0.073 Uiso 1 1 calc R U . . .
C11 C 0.3086(3) 0.3558(2) 0.57807(14) 0.0639(5) Uani 1 1 d . . . . .
C12 C 0.4273(3) 0.2689(2) 0.60792(15) 0.0684(6) Uani 1 1 d . . . . .
H12 H 0.462885 0.179807 0.575861 0.082 Uiso 1 1 calc R U . . .
C13 C 0.4914(3) 0.3192(2) 0.68726(15) 0.0621(5) Uani 1 1 d . . . . .
C14 C 0.4400(2) 0.4524(2) 0.73367(15) 0.0601(5) Uani 1 1 d . . . . .
H14 H 0.486489 0.482890 0.786496 0.072 Uiso 1 1 calc R U . . .
C15 C 0.2331(3) 0.3056(3) 0.49447(19) 0.0830(7) Uani 1 1 d D . . . .
C16 C 0.6210(4) 0.2308(3) 0.7223(2) 0.0864(7) Uani 1 1 d D . . . .
C17 C 0.5652(3) 0.7668(3) 0.8717(2) 0.0844(7) Uani 1 1 d . . . . .
H17A H 0.606646 0.823866 0.808915 0.127 Uiso 1 1 calc R U . . .
H17B H 0.627064 0.675980 0.874905 0.127 Uiso 1 1 calc R U . . .
H17C H 0.571158 0.827217 0.928835 0.127 Uiso 1 1 calc R U . . .
C18 C 0.2386(3) 0.5823(3) 0.99294(17) 0.0795(6) Uani 1 1 d . . . . .
H18A H 0.251163 0.624814 1.055666 0.119 Uiso 1 1 calc R U . . .
H18B H 0.286082 0.483074 0.987757 0.119 Uiso 1 1 calc R U . . .
H18C H 0.126868 0.574537 0.992521 0.119 Uiso 1 1 calc R U . . .
F3A F 0.3317(13) 0.246(2) 0.4191(9) 0.128(3) Uani 0.397(19) 1 d D U P A 2
F1A F 0.162(2) 0.4185(12) 0.4482(12) 0.128(4) Uani 0.397(19) 1 d D U P A 2
F2A F 0.1152(18) 0.2112(17) 0.5241(12) 0.117(4) Uani 0.397(19) 1 d D U P A 2
F5A F 0.7506(8) 0.2604(15) 0.6660(11) 0.144(4) Uani 0.358(9) 1 d D U P B 2
F6A F 0.6166(17) 0.2321(15) 0.8154(6) 0.129(4) Uani 0.358(9) 1 d D U P B 2
F4A F 0.5913(16) 0.0814(7) 0.7090(10) 0.138(3) Uani 0.358(9) 1 d D U P B 2

loop_
_atom_site_aniso_label
_atom_site_aniso_U_11
_atom_site_aniso_U_22
_atom_site_aniso_U_33
_atom_site_aniso_U_23
_atom_site_aniso_U_13
_atom_site_aniso_U_12
Al1 0.0493(3) 0.0512(3) 0.0576(3) -0.0110(2) -0.0213(2) 0.0038(2)
F1 0.185(6) 0.130(5) 0.071(3) 0.013(3) -0.057(3) -0.063(4)
F2 0.107(3) 0.184(7) 0.102(3) -0.041(5) -0.028(3) -0.050(4)
F3 0.188(6) 0.115(4) 0.116(5) -0.066(3) -0.060(4) 0.012(3)
F4 0.168(5) 0.146(4) 0.141(4) -0.079(3) -0.059(3) 0.103(4)
F5 0.088(2) 0.109(2) 0.165(4) 0.014(2) -0.056(2) 0.0159(17)
F6 0.129(3) 0.123(4) 0.125(4) 0.049(3) -0.017(3) 0.022(3)
N1 0.0453(8) 0.0514(8) 0.0638(9) -0.0120(7) -0.0135(7) 0.0013(6)
N2 0.0515(8) 0.0563(9) 0.0555(8) -0.0132(7) -0.0199(7) 0.0087(7)
C1 0.0611(12) 0.0607(12) 0.0814(14) -0.0233(10) -0.0173(10) -0.0013(9)
C2 0.0737(14) 0.0577(12) 0.1018(18) -0.0226(12) -0.0071(13) 0.0039(10)
C3 0.0906(17) 0.0657(14) 0.0974(18) -0.0067(13) -0.0012(15) 0.0295(12)
C4 0.0799(15) 0.0828(15) 0.0753(14) -0.0052(12) -0.0149(12) 0.0331(12)
C5 0.0435(9) 0.0625(11) 0.0570(10) -0.0048(9) -0.0061(8) 0.0077(8)
C6 0.0484(10) 0.0685(12) 0.0510(10) -0.0073(9) -0.0158(8) 0.0096(8)
C7 0.0865(16) 0.0817(15) 0.0575(12) -0.0035(11) -0.0125(11) 0.0165(12)
C8 0.0500(11) 0.1071(17) 0.0777(14) -0.0199(13) -0.0204(10) 0.0019(11)
C9 0.0509(10) 0.0580(10) 0.0493(10) -0.0097(8) -0.0103(8) 0.0001(8)
C10 0.0619(12) 0.0695(12) 0.0553(11) -0.0118(9) -0.0185(9) -0.0011(9)
C11 0.0731(13) 0.0681(12) 0.0502(10) -0.0131(9) -0.0094(10) -0.0101(10)
C12 0.0859(15) 0.0581(11) 0.0570(11) -0.0160(9) -0.0025(11) -0.0020(11)
C13 0.0683(12) 0.0581(11) 0.0574(11) -0.0084(9) -0.0065(9) 0.0069(9)
C14 0.0632(12) 0.0638(11) 0.0565(11) -0.0155(9) -0.0179(9) 0.0071(9)
C15 0.102(2) 0.0824(17) 0.0680(15) -0.0198(13) -0.0206(14) -0.0175(15)
C16 0.104(2) 0.0717(16) 0.0825(17) -0.0145(14) -0.0159(16) 0.0292(14)
C17 0.0599(13) 0.0770(15) 0.127(2) -0.0091(14) -0.0431(14) 0.0021(11)
C18 0.0995(18) 0.0678(13) 0.0703(14) -0.0041(11) -0.0157(13) 0.0050(12)
F3A 0.131(4) 0.177(9) 0.078(4) -0.073(5) -0.012(3) 0.003(6)
F1A 0.223(9) 0.091(4) 0.104(6) -0.027(4) -0.108(6) 0.022(6)
F2A 0.146(7) 0.116(6) 0.106(7) 0.016(5) -0.070(5) -0.060(5)
F5A 0.076(4) 0.166(7) 0.179(8) 0.036(7) -0.013(5) 0.041(4)
F6A 0.162(8) 0.156(8) 0.093(5) -0.051(5) -0.079(5) 0.077(6)
F4A 0.180(8) 0.059(3) 0.195(8) -0.013(4) -0.082(6) 0.042(4)

loop_
_atom_type_symbol
_atom_type_description
_atom_type_scat_dispersion_real
_atom_type_scat_dispersion_imag
_atom_type_scat_source
C C 0.0033 0.0016 'International Tables Vol C Tables 4.2.6.8 and 6.1.1.4'
H H 0.0000 0.0000 'International Tables Vol C Tables 4.2.6.8 and 6.1.1.4'
Al Al 0.0645 0.0514 'International Tables Vol C Tables 4.2.6.8 and 6.1.1.4'
F F 0.0171 0.0103 'International Tables Vol C Tables 4.2.6.8 and 6.1.1.4'
N N 0.0061 0.0033 'International Tables Vol C Tables 4.2.6.8 and 6.1.1.4'

loop_
_geom_angle_atom_site_label_1
_geom_angle_atom_site_label_2
_geom_angle_atom_site_label_3
_geom_angle
_geom_angle_site_symmetry_1
_geom_angle_site_symmetry_3
_geom_angle_publ_flag
N2 Al1 N1 84.95(6) . . ?
N2 Al1 C17 119.17(10) . . ?
N2 Al1 C18 113.35(9) . . ?
C17 Al1 N1 106.39(8) . . ?
C18 Al1 N1 110.79(9) . . ?
C18 Al1 C17 116.85(11) . . ?
C1 N1 Al1 125.91(14) . . ?
C5 N1 Al1 113.83(12) . . ?
C5 N1 C1 120.14(17) . . ?
C6 N2 Al1 116.34(11) . . ?
C9 N2 Al1 121.84(12) . . ?
C9 N2 C6 121.41(14) . . ?
N1 C1 H1 119.0 . . ?
N1 C1 C2 122.0(2) . . ?
C2 C1 H1 119.0 . . ?
C1 C2 H2 120.8 . . ?
C1 C2 C3 118.4(2) . . ?
C3 C2 H2 120.8 . . ?
C2 C3 H3 119.9 . . ?
C4 C3 C2 120.1(2) . . ?
C4 C3 H3 119.9 . . ?
C3 C4 H4 120.1 . . ?
C3 C4 C5 119.7(2) . . ?
C5 C4 H4 120.1 . . ?
N1 C5 C4 119.66(18) . . ?
N1 C5 C6 117.14(15) . . ?
C4 C5 C6 123.20(18) . . ?
N2 C6 C5 106.73(14) . . ?
N2 C6 C7 111.59(15) . . ?
N2 C6 C8 112.24(17) . . ?
C5 C6 C7 107.32(16) . . ?
C5 C6 C8 105.69(15) . . ?
C7 C6 C8 112.78(17) . . ?
C6 C7 H7A 109.5 . . ?
C6 C7 H7B 109.5 . . ?
C6 C7 H7C 109.5 . . ?
H7A C7 H7B 109.5 . . ?
H7A C7 H7C 109.5 . . ?
H7B C7 H7C 109.5 . . ?
C6 C8 H8A 109.5 . . ?
C6 C8 H8B 109.5 . . ?
C6 C8 H8C 109.5 . . ?
H8A C8 H8B 109.5 . . ?
H8A C8 H8C 109.5 . . ?
H8B C8 H8C 109.5 . . ?
N2 C9 C10 127.19(17) . . ?
N2 C9 C14 117.89(16) . . ?
C14 C9 C10 114.92(17) . . ?
C9 C10 H10 119.2 . . ?
C11 C10 C9 121.68(19) . . ?
C11 C10 H10 119.2 . . ?
C10 C11 C15 118.1(2) . . ?
C12 C11 C10 122.08(19) . . ?
C12 C11 C15 119.8(2) . . ?
C11 C12 H12 121.2 . . ?
C11 C12 C13 117.51(19) . . ?
C13 C12 H12 121.2 . . ?
C12 C13 C16 119.97(19) . . ?
C14 C13 C12 121.1(2) . . ?
C14 C13 C16 118.9(2) . . ?
C9 C14 H14 118.7 . . ?
C13 C14 C9 122.65(18) . . ?
C13 C14 H14 118.7 . . ?
F1 C15 F2 108.7(6) . . ?
F1 C15 F3 107.5(5) . . ?
F1 C15 C11 113.5(4) . . ?
F2 C15 F3 103.1(5) . . ?
F2 C15 C11 111.3(5) . . ?
F3 C15 C11 112.2(4) . . ?
F3A C15 C11 114.4(6) . . ?
F3A C15 F1A 103.8(6) . . ?
F1A C15 C11 114.2(5) . . ?
F2A C15 C11 114.6(7) . . ?
F2A C15 F3A 107.2(7) . . ?
F2A C15 F1A 101.1(8) . . ?
F4 C16 F5 102.8(4) . . ?
F4 C16 F6 108.9(4) . . ?
F4 C16 C13 117.3(3) . . ?
F5 C16 C13 113.2(2) . . ?
F6 C16 F5 99.1(4) . . ?
F6 C16 C13 113.5(4) . . ?
F5A C16 C13 110.4(4) . . ?
F5A C16 F6A 116.0(7) . . ?
F5A C16 F4A 106.1(6) . . ?
F6A C16 C13 114.7(6) . . ?
F6A C16 F4A 102.5(6) . . ?
F4A C16 C13 105.9(4) . . ?
Al1 C17 H17A 109.5 . . ?
Al1 C17 H17B 109.5 . . ?
Al1 C17 H17C 109.5 . . ?
H17A C17 H17B 109.5 . . ?
H17A C17 H17C 109.5 . . ?
H17B C17 H17C 109.5 . . ?
Al1 C18 H18A 109.5 . . ?
Al1 C18 H18B 109.5 . . ?
Al1 C18 H18C 109.5 . . ?
H18A C18 H18B 109.5 . . ?
H18A C18 H18C 109.5 . . ?
H18B C18 H18C 109.5 . . ?

loop_
_geom_bond_atom_site_label_1
_geom_bond_atom_site_label_2
_geom_bond_distance
_geom_bond_site_symmetry_2
_geom_bond_publ_flag
Al1 N1 1.9510(15) . ?
Al1 N2 1.8687(15) . ?
Al1 C17 1.949(2) . ?
Al1 C18 1.949(2) . ?
F1 C15 1.274(7) . ?
F2 C15 1.301(7) . ?
F3 C15 1.347(6) . ?
F4 C16 1.292(4) . ?
F5 C16 1.395(5) . ?
F6 C16 1.323(5) . ?
N1 C1 1.354(2) . ?
N1 C5 1.332(2) . ?
N2 C6 1.478(2) . ?
N2 C9 1.374(2) . ?
C1 H1 0.9300 . ?
C1 C2 1.364(3) . ?
C2 H2 0.9300 . ?
C2 C3 1.370(4) . ?
C3 H3 0.9300 . ?
C3 C4 1.364(3) . ?
C4 H4 0.9300 . ?
C4 C5 1.397(3) . ?
C5 C6 1.528(3) . ?
C6 C7 1.536(3) . ?
C6 C8 1.539(3) . ?
C7 H7A 0.9600 . ?
C7 H7B 0.9600 . ?
C7 H7C 0.9600 . ?
C8 H8A 0.9600 . ?
C8 H8B 0.9600 . ?
C8 H8C 0.9600 . ?
C9 C10 1.411(2) . ?
C9 C14 1.411(3) . ?
C10 H10 0.9300 . ?
C10 C11 1.380(3) . ?
C11 C12 1.379(3) . ?
C11 C15 1.487(3) . ?
C12 H12 0.9300 . ?
C12 C13 1.382(3) . ?
C13 C14 1.378(3) . ?
C13 C16 1.491(3) . ?
C14 H14 0.9300 . ?
C15 F3A 1.300(8) . ?
C15 F1A 1.353(9) . ?
C15 F2A 1.298(10) . ?
C16 F5A 1.225(7) . ?
C16 F6A 1.237(8) . ?
C16 F4A 1.370(7) . ?
C17 H17A 0.9600 . ?
C17 H17B 0.9600 . ?
C17 H17C 0.9600 . ?
C18 H18A 0.9600 . ?
C18 H18B 0.9600 . ?
C18 H18C 0.9600 . ?

loop_
_geom_torsion_atom_site_label_1
_geom_torsion_atom_site_label_2
_geom_torsion_atom_site_label_3
_geom_torsion_atom_site_label_4
_geom_torsion
_geom_torsion_site_symmetry_1
_geom_torsion_site_symmetry_2
_geom_torsion_site_symmetry_3
_geom_torsion_site_symmetry_4
_geom_torsion_publ_flag
Al1 N1 C1 C2 175.27(16) . . . . ?
Al1 N1 C5 C4 -176.61(16) . . . . ?
Al1 N1 C5 C6 4.4(2) . . . . ?
Al1 N2 C6 C5 10.86(18) . . . . ?
Al1 N2 C6 C7 127.82(15) . . . . ?
Al1 N2 C6 C8 -104.47(16) . . . . ?
Al1 N2 C9 C10 166.74(15) . . . . ?
Al1 N2 C9 C14 -13.2(2) . . . . ?
N1 Al1 N2 C6 -7.50(13) . . . . ?
N1 Al1 N2 C9 179.78(14) . . . . ?
N1 C1 C2 C3 0.7(3) . . . . ?
N1 C5 C6 N2 -9.6(2) . . . . ?
N1 C5 C6 C7 -129.40(18) . . . . ?
N1 C5 C6 C8 110.02(19) . . . . ?
N2 C9 C10 C11 179.02(18) . . . . ?
N2 C9 C14 C13 -179.51(17) . . . . ?
C1 N1 C5 C4 -0.5(3) . . . . ?
C1 N1 C5 C6 -179.40(16) . . . . ?
C1 C2 C3 C4 -0.1(4) . . . . ?
C2 C3 C4 C5 -0.7(4) . . . . ?
C3 C4 C5 N1 1.0(3) . . . . ?
C3 C4 C5 C6 179.9(2) . . . . ?
C4 C5 C6 N2 171.46(18) . . . . ?
C4 C5 C6 C7 51.7(2) . . . . ?
C4 C5 C6 C8 -68.9(2) . . . . ?
C5 N1 C1 C2 -0.4(3) . . . . ?
C6 N2 C9 C10 -5.6(3) . . . . ?
C6 N2 C9 C14 174.46(16) . . . . ?
C9 N2 C6 C5 -176.39(15) . . . . ?
C9 N2 C6 C7 -59.4(2) . . . . ?
C9 N2 C6 C8 68.3(2) . . . . ?
C9 C10 C11 C12 0.6(3) . . . . ?
C9 C10 C11 C15 179.84(19) . . . . ?
C10 C9 C14 C13 0.5(3) . . . . ?
C10 C11 C12 C13 0.4(3) . . . . ?
C10 C11 C15 F1 54.5(7) . . . . ?
C10 C11 C15 F2 -68.4(7) . . . . ?
C10 C11 C15 F3 176.6(7) . . . . ?
C10 C11 C15 F3A 141.8(11) . . . . ?
C10 C11 C15 F1A 22.3(11) . . . . ?
C10 C11 C15 F2A -93.8(10) . . . . ?
C11 C12 C13 C14 -0.9(3) . . . . ?
C11 C12 C13 C16 -179.5(2) . . . . ?
C12 C11 C15 F1 -126.2(7) . . . . ?
C12 C11 C15 F2 110.9(7) . . . . ?
C12 C11 C15 F3 -4.1(7) . . . . ?
C12 C11 C15 F3A -38.9(11) . . . . ?
C12 C11 C15 F1A -158.4(10) . . . . ?
C12 C11 C15 F2A 85.5(10) . . . . ?
C12 C13 C14 C9 0.4(3) . . . . ?
C12 C13 C16 F4 12.3(7) . . . . ?
C12 C13 C16 F5 131.9(4) . . . . ?
C12 C13 C16 F6 -116.2(4) . . . . ?
C12 C13 C16 F5A 81.4(10) . . . . ?
C12 C13 C16 F6A -145.2(8) . . . . ?
C12 C13 C16 F4A -32.9(7) . . . . ?
C14 C9 C10 C11 -1.0(3) . . . . ?
C14 C13 C16 F4 -166.3(6) . . . . ?
C14 C13 C16 F5 -46.7(5) . . . . ?
C14 C13 C16 F6 65.3(5) . . . . ?
C14 C13 C16 F5A -97.1(10) . . . . ?
C14 C13 C16 F6A 36.2(9) . . . . ?
C14 C13 C16 F4A 148.5(7) . . . . ?
C15 C11 C12 C13 -178.8(2) . . . . ?
C16 C13 C14 C9 179.0(2) . . . . ?
C17 Al1 N2 C6 -113.47(14) . . . . ?
C17 Al1 N2 C9 73.82(17) . . . . ?
C18 Al1 N2 C6 102.99(15) . . . . ?
C18 Al1 N2 C9 -69.73(16) . . . . ?
